data_2011354
loop_
_publ_author_name
'Uerdingen, Marc'
'Sch\"urmann, Markus'
'Preut, Hans'
'Krause, Norbert'

_publ_section_title
;
 3,17-Dioxoandrosta-4,6-dien-11-yl acetate
;
_journal_issue 9
_journal_name_full 'Acta Crystallographica Section C'
_journal_page_first e415
_journal_page_last e415
_journal_paper_doi 10.1107/S0108270100011094
_journal_volume 56
_journal_year 2000
_chemical_formula_sum 'C20 H24 O4'
_chemical_formula_weight 328.39
_chemical_name_systematic
;
 ?
;
_space_group_IT_number 19
_symmetry_cell_setting orthorhombic
_symmetry_space_group_name_Hall 'P 2ac 2ab'
_symmetry_space_group_name_H-M 'P 21 21 21'
_audit_creation_method SHELXL-97
_cell_angle_alpha 90.00
_cell_angle_beta 90.00
_cell_angle_gamma 90.00
_cell_formula_units_Z 4
_cell_length_a 9.7567(3)
_cell_length_b 10.3440(3)
_cell_length_c 17.0684(6)
_cell_measurement_reflns_used 10662
_cell_measurement_temperature 291.0(10)
_cell_measurement_theta_max 27.48
_cell_measurement_theta_min 3.11
_cell_volume 1722.60(9)
_computing_cell_refinement
;
DENZO and SCALEPACK (Otwinowski & Minor, 1997)
;
_computing_data_collection 'Nonius KappaCCD software'
_computing_data_reduction
;
DENZO and SCALEPACK
;
_computing_publication_material SHELXL97
_computing_structure_refinement 'SHELXL97 (Sheldrick, 1997)'
_computing_structure_solution 'SHELXS97 (Sheldrick, 1990)'
_diffrn_ambient_temperature 291.0(10)
_diffrn_detector_area_resol_mean '10 vertical, 18 horizontal'
_diffrn_measured_fraction_theta_full .976
_diffrn_measured_fraction_theta_max .976
_diffrn_measurement_device_type 'Nonius KappaCCD'
_diffrn_measurement_method
;
Method: 208 frames via \w-rotation (\D\w = 1\%) at different \k
values and two times 30 s per frame
;
_diffrn_radiation_monochromator graphite
_diffrn_radiation_source 'fine-focus sealed tube'
_diffrn_radiation_type MoK\a
_diffrn_radiation_wavelength .71073
_diffrn_reflns_av_R_equivalents .024
_diffrn_reflns_av_sigmaI/netI .0612
_diffrn_reflns_limit_h_max 12
_diffrn_reflns_limit_h_min -12
_diffrn_reflns_limit_k_max 13
_diffrn_reflns_limit_k_min -13
_diffrn_reflns_limit_l_max 22
_diffrn_reflns_limit_l_min -22
_diffrn_reflns_number 10662
_diffrn_reflns_theta_full 27.48
_diffrn_reflns_theta_max 27.48
_diffrn_reflns_theta_min 3.11
_diffrn_standards_decay_% 0
_diffrn_standards_number none
_exptl_absorpt_coefficient_mu .087
_exptl_absorpt_correction_type none
_exptl_crystal_colour colourless
_exptl_crystal_density_diffrn 1.266
_exptl_crystal_density_meas ?
_exptl_crystal_density_method 'not measured'
_exptl_crystal_description block
_exptl_crystal_F_000 704
_exptl_crystal_size_max .20
_exptl_crystal_size_mid .12
_exptl_crystal_size_min .12
_refine_diff_density_max .101
_refine_diff_density_min -.108
_refine_ls_abs_structure_details 'Flack H D (1983), Acta Cryst. A39, 876-881'
_refine_ls_abs_structure_Flack .4(14)
_refine_ls_extinction_coef .0064(13)
_refine_ls_extinction_method SHELXL97
_refine_ls_goodness_of_fit_ref .933
_refine_ls_hydrogen_treatment constr
_refine_ls_matrix_type full
_refine_ls_number_parameters 220
_refine_ls_number_reflns 2205
_refine_ls_number_restraints 0
_refine_ls_restrained_S_all .933
_refine_ls_R_factor_all .097
_refine_ls_R_factor_gt .035
_refine_ls_shift/su_max .001
_refine_ls_shift/su_mean .000
_refine_ls_structure_factor_coef Fsqd
_refine_ls_weighting_details 'w = 1/[\s^2^(Fo^2^)+(0.0400P)^2^] where P = (Fo^2^+2Fc^2^)/3'
_refine_ls_weighting_scheme calc
_refine_ls_wR_factor_ref .078
_reflns_number_gt 1217
_reflns_number_total 2205
_reflns_threshold_expression I>2sigma(I)
_cod_data_source_file qa0370.cif
_cod_data_source_block I
_cod_depositor_comments
;
The following automatic conversions were performed:

'_geom_hbond_publ_flag' value 'Yes' changed to 'yes' according to
/home/saulius/struct/CIF-dictionaries/cif_core.dic dictionary named
'cif_core.dic' version 2.4.1 from 2010-06-29 (2 times).

Automatic conversion script
Id: cif_fix_values 1715 2011-07-08 13:25:40Z adriana 

The following automatic conversions were performed:

'_exptl_crystal_density_meas' value 'not measured' was changed to '?'
- the value is perceived as not measured.

Automatic conversion script
Id: cif_fix_values 3008 2015-01-20 13:52:24Z robertas 

The following automatic conversions were performed:

'_refine_ls_weighting_scheme' value 'calc w =
1/[\s^2^(Fo^2^)+(0.0400P)^2^] where P = (Fo^2^+2Fc^2^)/3' was changed
to 'calc'. New tag '_refine_ls_weighting_details' was created. The
value of the new tag was set to 'w = 1/[\s^2^(Fo^2^)+(0.0400P)^2^]
where P = (Fo^2^+2Fc^2^)/3'.

Automatic conversion script
Id: cif_fix_values 3143 2015-03-26 13:38:13Z robertas 
;
_cod_database_code 2011354
_cod_database_fobs_code 2011354

loop_
_symmetry_equiv_pos_as_xyz
'x, y, z'
'-x+1/2, -y, z+1/2'
'-x, y+1/2, -z+1/2'
'x+1/2, -y+1/2, -z'

loop_
_atom_site_label
_atom_site_fract_x
_atom_site_fract_y
_atom_site_fract_z
_atom_site_U_iso_or_equiv
_atom_site_adp_type
_atom_site_calc_flag
_atom_site_refinement_flags
_atom_site_occupancy
_atom_site_disorder_assembly
_atom_site_disorder_group
_atom_site_type_symbol
O1 .0499(2) -.1526(2) -.28079(11) .0938(6) Uani d . 1 . . O
O2 .25114(13) .03781(12) .05679(8) .0530(4) Uani d . 1 . . O
O3 .0222(2) .0794(2) .33335(11) .1062(7) Uani d . 1 . . O
O4 .30436(16) .24636(16) .03861(11) .0809(6) Uani d . 1 . . O
C1 -.0406(2) -.1870(2) -.15573(15) .0626(6) Uani d . 1 . . C
H1 -.0783 -.2659 -.1705 .075 Uiso calc R 1 . . H
C2 .0377(3) -.1165(2) -.21280(16) .0659(7) Uani d . 1 . . C
C3 .0980(2) .0097(2) -.18597(14) .0661(7) Uani d . 1 . . C
H3A .0337 .0789 -.1971 .079 Uiso calc R 1 . . H
H3B .1812 .0267 -.2153 .079 Uiso calc R 1 . . H
C4 .1307(2) .0097(2) -.09894(13) .0550(6) Uani d . 1 . . C
H4A .1641 .0943 -.0836 .066 Uiso calc R 1 . . H
H4B .2024 -.0529 -.0884 .066 Uiso calc R 1 . . H
C5 -.0624(2) -.1452(2) -.08219(14) .0526(6) Uani d . 1 . . C
C6 -.1586(2) -.2105(2) -.03095(16) .0690(7) Uani d . 1 . . C
H6 -.1987 -.2870 -.0481 .083 Uiso calc R 1 . . H
C7 -.1918(2) -.1659(2) .03931(16) .0664(7) Uani d . 1 . . C
H7 -.2606 -.2074 .0674 .080 Uiso calc R 1 . . H
C8 -.1225(2) -.0512(2) .07488(12) .0495(5) Uani d . 1 . . C
H8 -.1756 .0259 .0611 .059 Uiso calc R 1 . . H
C9 .02192(19) -.03745(18) .03805(12) .0434(5) Uani d . 1 . . C
H9 .0695 -.1196 .0469 .052 Uiso calc R 1 . . H
C10 .00343(19) -.02388(18) -.05079(12) .0468(5) Uani d . 1 . . C
H10 -.0624 .0464 -.0590 .056 Uiso calc R 1 . . H
C11 .10926(19) .0682(2) .07661(12) .0479(5) Uani d . 1 . . C
H11 .0843 .1531 .0556 .057 Uiso calc R 1 . . H
C12 .1037(2) .0705(2) .16567(12) .0536(6) Uani d . 1 . . C
H12A .1465 .1492 .1845 .064 Uiso calc R 1 . . H
H12B .1554 -.0022 .1861 .064 Uiso calc R 1 . . H
C13 -.0416(2) .0639(2) .19599(12) .0516(5) Uani d . 1 . . C
C14 -.1107(2) -.0569(2) .16349(12) .0516(6) Uani d . 1 . . C
H14 -.0491 -.1291 .1752 .062 Uiso calc R 1 . . H
C15 -.2374(2) -.0756(2) .21578(14) .0710(7) Uani d . 1 . . C
H15A -.2688 -.1645 .2147 .085 Uiso calc R 1 . . H
H15B -.3118 -.0192 .1998 .085 Uiso calc R 1 . . H
C16 -.1831(3) -.0385(3) .29727(14) .0737(7) Uani d . 1 . . C
H16A -.2512 .0110 .3258 .088 Uiso calc R 1 . . H
H16B -.1609 -.1153 .3273 .088 Uiso calc R 1 . . H
C17 -.0565(3) .0416(3) .28346(16) .0683(7) Uani d . 1 . . C
C18 -.1217(3) .1900(2) .17902(14) .0654(7) Uani d . 1 . . C
H18A -.2132 .1824 .1992 .098 Uiso calc R 1 . . H
H18B -.1253 .2043 .1235 .098 Uiso calc R 1 . . H
H18C -.0763 .2614 .2038 .098 Uiso calc R 1 . . H
C19 .3388(2) .1352(2) .04178(13) .0564(6) Uani d . 1 . . C
C20 .4796(2) .0836(3) .02874(16) .0764(8) Uani d . 1 . . C
H20A .4824 .0374 -.0200 .115 Uiso calc R 1 . . H
H20B .5035 .0262 .0708 .115 Uiso calc R 1 . . H
H20C .5437 .1540 .0271 .115 Uiso calc R 1 . . H

loop_
_atom_site_aniso_label
_atom_site_aniso_U_11
_atom_site_aniso_U_22
_atom_site_aniso_U_33
_atom_site_aniso_U_12
_atom_site_aniso_U_13
_atom_site_aniso_U_23
O1 .1054(15) .1174(15) .0587(13) .0056(13) -.0018(11) -.0204(12)
O2 .0382(7) .0515(8) .0695(10) -.0067(8) .0041(7) .0025(8)
O3 .1049(15) .157(2) .0567(12) -.0196(15) -.0039(12) -.0003(13)
O4 .0693(11) .0572(11) .1162(16) -.0161(9) -.0030(11) .0193(11)
C1 .0621(14) .0562(14) .0695(17) .0016(12) -.0059(14) -.0153(14)
C2 .0632(16) .0779(17) .0567(18) .0220(14) -.0069(15) -.0073(15)
C3 .0649(14) .0786(18) .0549(16) .0060(14) .0054(12) .0034(12)
C4 .0528(13) .0560(13) .0563(15) .0011(11) .0018(11) .0000(10)
C5 .0441(13) .0488(12) .0648(16) .0038(11) -.0064(12) -.0020(12)
C6 .0671(16) .0586(14) .081(2) -.0195(14) -.0009(16) -.0100(14)
C7 .0533(13) .0662(16) .0799(19) -.0216(12) .0087(14) -.0007(15)
C8 .0419(11) .0459(12) .0607(15) -.0023(11) .0023(10) .0033(11)
C9 .0393(10) .0369(10) .0539(13) .0014(9) -.0002(10) .0012(10)
C10 .0401(11) .0449(11) .0556(14) -.0001(10) -.0033(10) -.0002(11)
C11 .0377(11) .0471(12) .0588(15) -.0001(11) .0022(10) .0024(11)
C12 .0516(13) .0542(13) .0551(15) -.0021(12) -.0011(11) -.0004(12)
C13 .0507(12) .0525(13) .0517(14) .0001(11) .0041(11) .0010(11)
C14 .0466(12) .0504(13) .0577(15) .0002(11) .0077(11) .0083(12)
C15 .0634(15) .0712(15) .0785(19) -.0028(14) .0195(14) .0089(14)
C16 .0759(16) .0771(16) .0679(18) .0111(15) .0234(14) .0096(15)
C17 .0724(16) .0751(16) .0573(17) .0046(15) .0036(14) .0012(15)
C18 .0702(15) .0536(13) .0724(17) .0095(12) .0083(13) -.0008(12)
C19 .0506(13) .0657(16) .0527(15) -.0149(13) -.0002(12) .0069(13)
C20 .0461(13) .1017(19) .0815(18) -.0121(15) .0094(12) .0049(16)

loop_
_atom_type_symbol
_atom_type_description
_atom_type_scat_dispersion_real
_atom_type_scat_dispersion_imag
_atom_type_scat_source
C C .0033 .0016 'International Tables Vol C Tables 4.2.6.8 and 6.1.1.4'
H H .0000 .0000 'International Tables Vol C Tables 4.2.6.8 and 6.1.1.4'
O O .0106 .0060 'International Tables Vol C Tables 4.2.6.8 and 6.1.1.4'

loop_
_geom_angle_atom_site_label_1
_geom_angle_atom_site_label_2
_geom_angle_atom_site_label_3
_geom_angle
C19 O2 C11 119.08(16)
C5 C1 C2 123.6(2)
C5 C1 H1 118.2
C2 C1 H1 118.2
O1 C2 C1 122.7(3)
O1 C2 C3 121.0(2)
C1 C2 C3 116.2(2)
C2 C3 C4 112.3(2)
C2 C3 H3A 109.1
C4 C3 H3A 109.1
C2 C3 H3B 109.1
C4 C3 H3B 109.1
H3A C3 H3B 107.9
C3 C4 C10 110.78(18)
C3 C4 H4A 109.5
C10 C4 H4A 109.5
C3 C4 H4B 109.5
C10 C4 H4B 109.5
H4A C4 H4B 108.1
C1 C5 C6 121.1(2)
C1 C5 C10 122.1(2)
C6 C5 C10 116.7(2)
C7 C6 C5 122.8(2)
C7 C6 H6 118.6
C5 C6 H6 118.6
C6 C7 C8 122.2(2)
C6 C7 H7 118.9
C8 C7 H7 118.9
C14 C8 C7 114.11(18)
C14 C8 C9 109.83(17)
C7 C8 C9 108.64(17)
C14 C8 H8 108.0
C7 C8 H8 108.0
C9 C8 H8 108.0
C10 C9 C11 115.11(16)
C10 C9 C8 107.62(15)
C11 C9 C8 113.37(16)
C10 C9 H9 106.7
C11 C9 H9 106.7
C8 C9 H9 106.7
C9 C10 C5 108.98(16)
C9 C10 C4 117.18(16)
C5 C10 C4 110.12(18)
C9 C10 H10 106.7
C5 C10 H10 106.7
C4 C10 H10 106.7
O2 C11 C12 105.59(17)
O2 C11 C9 105.92(15)
C12 C11 C9 114.86(17)
O2 C11 H11 110.1
C12 C11 H11 110.1
C9 C11 H11 110.1
C11 C12 C13 112.01(17)
C11 C12 H12A 109.2
C13 C12 H12A 109.2
C11 C12 H12B 109.2
C13 C12 H12B 109.2
H12A C12 H12B 107.9
C17 C13 C12 115.68(19)
C17 C13 C18 105.30(18)
C12 C13 C18 111.80(19)
C17 C13 C14 101.03(19)
C12 C13 C14 109.15(18)
C18 C13 C14 113.53(17)
C8 C14 C15 121.52(19)
C8 C14 C13 111.39(17)
C15 C14 C13 104.34(18)
C8 C14 H14 106.2
C15 C14 H14 106.2
C13 C14 H14 106.2
C14 C15 C16 102.52(18)
C14 C15 H15A 111.3
C16 C15 H15A 111.3
C14 C15 H15B 111.3
C16 C15 H15B 111.3
H15A C15 H15B 109.2
C17 C16 C15 106.16(18)
C17 C16 H16A 110.5
C15 C16 H16A 110.5
C17 C16 H16B 110.5
C15 C16 H16B 110.5
H16A C16 H16B 108.7
O3 C17 C13 125.6(2)
O3 C17 C16 126.0(2)
C13 C17 C16 108.4(2)
C13 C18 H18A 109.5
C13 C18 H18B 109.5
H18A C18 H18B 109.5
C13 C18 H18C 109.5
H18A C18 H18C 109.5
H18B C18 H18C 109.5
O4 C19 O2 123.2(2)
O4 C19 C20 126.5(2)
O2 C19 C20 110.3(2)
C19 C20 H20A 109.5
C19 C20 H20B 109.5
H20A C20 H20B 109.5
C19 C20 H20C 109.5
H20A C20 H20C 109.5
H20B C20 H20C 109.5

loop_
_geom_bond_atom_site_label_1
_geom_bond_atom_site_label_2
_geom_bond_site_symmetry_2
_geom_bond_distance
_geom_bond_publ_flag
O1 C2 . 1.225(3) ?
O2 C19 . 1.346(2) ?
O2 C11 . 1.459(2) ?
O3 C17 . 1.211(3) ?
O4 C19 . 1.200(3) ?
C1 C5 . 1.344(3) ?
C1 C2 . 1.437(3) ?
C1 H1 . .9300 ?
C2 C3 . 1.504(3) ?
C3 C4 . 1.519(3) ?
C3 H3A . .9700 ?
C3 H3B . .9700 ?
C4 C10 . 1.529(3) ?
C4 H4A . .9700 ?
C4 H4B . .9700 ?
C5 C6 . 1.449(3) ?
C5 C10 . 1.508(3) ?
C6 C7 . 1.325(3) ?
C6 H6 . .9300 ?
C7 C8 . 1.494(3) ?
C7 H7 . .9300 ?
C8 C14 . 1.518(3) ?
C8 C9 . 1.549(3) ?
C8 H8 . .9800 ?
C9 C10 . 1.534(3) ?
C9 C11 . 1.534(3) ?
C9 H9 . .9800 ?
C10 H10 . .9800 ?
C11 C12 . 1.521(3) ?
C11 H11 . .9800 ?
C12 C13 . 1.511(3) ?
C12 H12A . .9700 ?
C12 H12B . .9700 ?
C13 C17 . 1.518(3) ?
C13 C18 . 1.548(3) ?
C13 C14 . 1.524(3) ?
C14 C15 . 1.537(3) ?
C14 H14 . .9800 ?
C15 C16 . 1.537(3) ?
C15 H15A . .9700 ?
C15 H15B . .9700 ?
C16 C17 . 1.506(4) ?
C16 H16A . .9700 ?
C16 H16B . .9700 ?
C18 H18A . .9600 ?
C18 H18B . .9600 ?
C18 H18C . .9600 ?
C19 C20 . 1.491(3) ?
C20 H20A . .9600 ?
C20 H20B . .9600 ?
C20 H20C . .9600 ?

loop_
_geom_hbond_atom_site_label_D
_geom_hbond_atom_site_label_H
_geom_hbond_atom_site_label_A
_geom_hbond_site_symmetry_A
_geom_hbond_distance_DH
_geom_hbond_distance_HA
_geom_hbond_distance_DA
_geom_hbond_angle_DHA
_geom_hbond_publ_flag
C6 H6 O2 4_445 .93 2.64 3.526(3) 158 yes
C10 H10 O4 4_455 .98 2.53 3.472(2) 161 yes

loop_
_geom_torsion_atom_site_label_1
_geom_torsion_atom_site_label_2
_geom_torsion_atom_site_label_3
_geom_torsion_atom_site_label_4
_geom_torsion
C5 C1 C2 O1 -175.7(2)
C5 C1 C2 C3 .7(3)
O1 C2 C3 C4 -153.6(2)
C1 C2 C3 C4 29.9(3)
C2 C3 C4 C10 -55.8(2)
C2 C1 C5 C6 170.7(2)
C2 C1 C5 C10 -4.9(3)
C1 C5 C6 C7 -173.9(2)
C10 C5 C6 C7 1.9(3)
C5 C6 C7 C8 -6.1(4)
C6 C7 C8 C14 -147.6(2)
C6 C7 C8 C9 -24.7(3)
C14 C8 C9 C10 -176.59(16)
C7 C8 C9 C10 58.0(2)
C14 C8 C9 C11 -48.1(2)
C7 C8 C9 C11 -173.56(17)
C11 C9 C10 C5 170.16(16)
C8 C9 C10 C5 -62.36(19)
C11 C9 C10 C4 44.3(2)
C8 C9 C10 C4 171.80(16)
C1 C5 C10 C9 -151.3(2)
C6 C5 C10 C9 32.9(2)
C1 C5 C10 C4 -21.4(3)
C6 C5 C10 C4 162.76(18)
C3 C4 C10 C9 175.74(17)
C3 C4 C10 C5 50.5(2)
C19 O2 C11 C12 -94.8(2)
C19 O2 C11 C9 142.98(17)
C10 C9 C11 O2 -75.75(19)
C8 C9 C11 O2 159.74(16)
C10 C9 C11 C12 168.14(17)
C8 C9 C11 C12 43.6(2)
O2 C11 C12 C13 -164.17(16)
C9 C11 C12 C13 -47.9(3)
C11 C12 C13 C17 169.51(19)
C11 C12 C13 C18 -70.0(2)
C11 C12 C13 C14 56.5(2)
C7 C8 C14 C15 -55.4(3)
C9 C8 C14 C15 -177.68(18)
C7 C8 C14 C13 -178.95(17)
C9 C8 C14 C13 58.8(2)
C17 C13 C14 C8 174.10(19)
C12 C13 C14 C8 -63.6(2)
C18 C13 C14 C8 61.9(2)
C17 C13 C14 C15 41.3(2)
C12 C13 C14 C15 163.63(18)
C18 C13 C14 C15 -70.9(2)
C8 C14 C15 C16 -165.3(2)
C13 C14 C15 C16 -38.5(2)
C14 C15 C16 C17 20.1(2)
C12 C13 C17 O3 32.1(4)
C18 C13 C17 O3 -91.9(3)
C14 C13 C17 O3 149.8(3)
C12 C13 C17 C16 -146.3(2)
C18 C13 C17 C16 89.7(2)
C14 C13 C17 C16 -28.7(2)
C15 C16 C17 O3 -173.1(3)
C15 C16 C17 C13 5.3(3)
C11 O2 C19 O4 -5.2(3)
C11 O2 C19 C20 175.85(18)

loop_
_cod_related_entry_id
_cod_related_entry_database
_cod_related_entry_code
1 ChemSpider 21182362
